data_8103318
loop_
_publ_author_name
'Yu-Jie Zhang'
'Shou-Ting Zhang'
'Jiao Wang'
'Guo-Hua Liu'
'Gang Wang'
'Xiong-Hou Gao'

_publ_section_title
;
 Crystal structure of 2,2'-(1,2-ethylenedioxy)bisbenzaldehyde
 O,O'-dimethyldioxime, C18H20N2O4
;
_journal_issue 2
_journal_name_full 'Zeitschrift f\"ur Kristallographie - New Crystal Structures'
_journal_page_first 119
_journal_volume 227
_journal_year 2012
_chemical_formula_moiety 'C18 H20 N2 O4'
_chemical_formula_sum 'C18 H20 N2 O4'
_chemical_formula_weight 328.36
_space_group_IT_number 14
_symmetry_cell_setting monoclinic
_symmetry_space_group_name_Hall '-P 2ybc'
_symmetry_space_group_name_H-M 'P 1 21/c 1'
_atom_sites_solution_hydrogens geom
_atom_sites_solution_primary direct
_atom_sites_solution_secondary difmap
_audit_creation_method SHELXL-97
_cell_angle_alpha 90.00
_cell_angle_beta 100.2680(10)
_cell_angle_gamma 90.00
_cell_formula_units_Z 4
_cell_length_a 20.674(2)
_cell_length_b 8.1642(8)
_cell_length_c 10.4029(9)
_cell_measurement_reflns_used 1407
_cell_measurement_temperature 298(2)
_cell_measurement_theta_max 20.043
_cell_measurement_theta_min 2.689
_cell_volume 1727.8(3)
_computing_cell_refinement 'Bruker SMART(Siemens, 1996)'
_computing_data_collection 'Bruker SMART (Siemens, 1996)'
_computing_data_reduction 'Bruker SAINT (Siemens, 1996)'
_computing_molecular_graphics 'Bruker SHELXTL (Sheldrick, 2008)'
_computing_publication_material 'Bruker SHELXTL (Sheldrick, 2008)'
_computing_structure_refinement 'SHELXL-97 (Sheldrick, 2008)'
_computing_structure_solution 'SHELXS-97 (Sheldrick, 2008)'
_diffrn_ambient_temperature 298(2)
_diffrn_measured_fraction_theta_full 0.999
_diffrn_measured_fraction_theta_max 0.999
_diffrn_measurement_device_type 'smart 1000 CCD area detector'
_diffrn_measurement_method 'phi and omega scans'
_diffrn_radiation_monochromator graphite
_diffrn_radiation_source 'fine-focus sealed tube'
_diffrn_radiation_type MoK\a
_diffrn_radiation_wavelength 0.71073
_diffrn_reflns_av_R_equivalents 0.0487
_diffrn_reflns_av_sigmaI/netI 0.1199
_diffrn_reflns_limit_h_max 24
_diffrn_reflns_limit_h_min -22
_diffrn_reflns_limit_k_max 6
_diffrn_reflns_limit_k_min -9
_diffrn_reflns_limit_l_max 12
_diffrn_reflns_limit_l_min -12
_diffrn_reflns_number 8438
_diffrn_reflns_theta_full 25.02
_diffrn_reflns_theta_max 25.02
_diffrn_reflns_theta_min 2.69
_exptl_absorpt_coefficient_mu 0.090
_exptl_absorpt_correction_T_max 0.9822
_exptl_absorpt_correction_T_min 0.9623
_exptl_absorpt_correction_type multi-scan
_exptl_absorpt_process_details 'sadabs (Sheldrick, 1996)'
_exptl_crystal_colour pale-yellow
_exptl_crystal_density_diffrn 1.262
_exptl_crystal_density_method 'not measured'
_exptl_crystal_description block-like
_exptl_crystal_F_000 696
_exptl_crystal_size_max 0.43
_exptl_crystal_size_mid 0.32
_exptl_crystal_size_min 0.20
_refine_diff_density_max 0.152
_refine_diff_density_min -0.156
_refine_diff_density_rms 0.036
_refine_ls_extinction_method none
_refine_ls_goodness_of_fit_ref 1.095
_refine_ls_hydrogen_treatment constr
_refine_ls_matrix_type full
_refine_ls_number_parameters 219
_refine_ls_number_reflns 3058
_refine_ls_number_restraints 0
_refine_ls_restrained_S_all 1.095
_refine_ls_R_factor_all 0.1241
_refine_ls_R_factor_gt 0.0504
_refine_ls_shift/su_max 0.000
_refine_ls_shift/su_mean 0.000
_refine_ls_structure_factor_coef Fsqd
_refine_ls_weighting_details 'calc w=1/[\s^2^(Fo^2^)+(0.0164P)^2^+0.3281P] where P=(Fo^2^+2Fc^2^)/3'
_refine_ls_weighting_scheme calc
_refine_ls_wR_factor_gt 0.1278
_refine_ls_wR_factor_ref 0.1835
_reflns_number_gt 1486
_reflns_number_total 3058
_reflns_threshold_expression >2sigma(I)
_cod_data_source_file 1267-3654.cff
_cod_data_source_block 110810a
_cod_depositor_comments
;
The following automatic conversions were performed:

'_symmetry_cell_setting' value 'Monoclinic' changed to 'monoclinic'
according to /home/saulius/struct/CIF-dictionaries/cif_core.dic
dictionary named 'cif_core.dic' version 2.4.1 from 2010-06-29.

Automatic conversion script
Id: cif_fix_values 1891 2012-01-12 08:04:46Z andrius 
;
_cod_original_cell_volume 1727.7(3)
_cod_original_sg_symbol_H-M P2(1)/c
_cod_database_code 8103318

loop_
_symmetry_equiv_pos_as_xyz
'x, y, z'
'-x, y+1/2, -z+1/2'
'-x, -y, -z'
'x, -y-1/2, z-1/2'

loop_
_atom_site_label
_atom_site_type_symbol
_atom_site_fract_x
_atom_site_fract_y
_atom_site_fract_z
_atom_site_U_iso_or_equiv
_atom_site_adp_type
_atom_site_occupancy
_atom_site_symmetry_multiplicity
_atom_site_calc_flag
_atom_site_refinement_flags
N1 N 0.07772(14) 0.5554(3) 0.6245(3) 0.0673(8) Uani 1 1 d .
N2 N 0.42335(14) 0.9387(3) 0.6204(3) 0.0641(8) Uani 1 1 d .
O1 O 0.20260(11) 0.4859(2) 0.3802(2) 0.0662(7) Uani 1 1 d .
O2 O 0.29692(11) 0.7297(3) 0.3387(2) 0.0690(7) Uani 1 1 d .
O3 O 0.07211(14) 0.7220(3) 0.6486(3) 0.0947(10) Uani 1 1 d .
O4 O 0.44399(12) 0.8306(3) 0.7242(3) 0.0840(8) Uani 1 1 d .
C1 C 0.24601(17) 0.4729(4) 0.2891(3) 0.0665(10) Uani 1 1 d .
H1A H 0.2273 0.4010 0.2179 0.080 Uiso 1 1 calc R
H1B H 0.2877 0.4273 0.3314 0.080 Uiso 1 1 calc R
C2 C 0.25613(17) 0.6390(4) 0.2382(3) 0.0678(10) Uani 1 1 d .
H2A H 0.2770 0.6311 0.1620 0.081 Uiso 1 1 calc R
H2B H 0.2142 0.6938 0.2128 0.081 Uiso 1 1 calc R
C3 C 0.11591(17) 0.5315(4) 0.5446(4) 0.0654(10) Uani 1 1 d .
H3 H 0.1346 0.6213 0.5099 0.078 Uiso 1 1 calc R
C4 C 0.13165(15) 0.3681(4) 0.5051(3) 0.0538(8) Uani 1 1 d .
C5 C 0.17676(16) 0.3458(4) 0.4219(3) 0.0549(8) Uani 1 1 d .
C6 C 0.19359(18) 0.1903(4) 0.3857(4) 0.0687(10) Uani 1 1 d .
H6 H 0.2246 0.1767 0.3318 0.082 Uiso 1 1 calc R
C7 C 0.1641(2) 0.0572(4) 0.4301(4) 0.0768(11) Uani 1 1 d .
H7 H 0.1749 -0.0472 0.4052 0.092 Uiso 1 1 calc R
C8 C 0.1188(2) 0.0747(4) 0.5110(4) 0.0817(12) Uani 1 1 d .
H8 H 0.0987 -0.0167 0.5398 0.098 Uiso 1 1 calc R
C9 C 0.10357(17) 0.2293(4) 0.5486(4) 0.0714(11) Uani 1 1 d .
H9 H 0.0736 0.2411 0.6049 0.086 Uiso 1 1 calc R
C10 C 0.0286(2) 0.7456(5) 0.7372(4) 0.0914(13) Uani 1 1 d .
H10A H -0.0141 0.7046 0.6995 0.137 Uiso 1 1 calc R
H10B H 0.0255 0.8603 0.7554 0.137 Uiso 1 1 calc R
H10C H 0.0447 0.6878 0.8168 0.137 Uiso 1 1 calc R
C11 C 0.39054(16) 0.8646(4) 0.5236(4) 0.0617(9) Uani 1 1 d .
H11 H 0.3811 0.7539 0.5306 0.074 Uiso 1 1 calc R
C12 C 0.36746(15) 0.9492(4) 0.4020(3) 0.0527(8) Uani 1 1 d .
C13 C 0.32045(15) 0.8773(4) 0.3056(3) 0.0555(9) Uani 1 1 d .
C14 C 0.30032(16) 0.9543(4) 0.1873(4) 0.0648(10) Uani 1 1 d .
H14 H 0.2685 0.9061 0.1242 0.078 Uiso 1 1 calc R
C15 C 0.32723(19) 1.1019(4) 0.1625(4) 0.0727(10) Uani 1 1 d .
H15 H 0.3138 1.1526 0.0821 0.087 Uiso 1 1 calc R
C16 C 0.3736(2) 1.1758(4) 0.2547(4) 0.0760(11) Uani 1 1 d .
H16 H 0.3914 1.2764 0.2376 0.091 Uiso 1 1 calc R
C17 C 0.39350(17) 1.0992(4) 0.3728(4) 0.0690(10) Uani 1 1 d .
H17 H 0.4253 1.1490 0.4350 0.083 Uiso 1 1 calc R
C18 C 0.4734(2) 0.9174(5) 0.8366(4) 0.0926(13) Uani 1 1 d .
H18A H 0.5032 0.9978 0.8131 0.139 Uiso 1 1 calc R
H18B H 0.4972 0.8426 0.8990 0.139 Uiso 1 1 calc R
H18C H 0.4400 0.9711 0.8744 0.139 Uiso 1 1 calc R

loop_
_atom_site_aniso_label
_atom_site_aniso_U_11
_atom_site_aniso_U_22
_atom_site_aniso_U_33
_atom_site_aniso_U_23
_atom_site_aniso_U_13
_atom_site_aniso_U_12
N1 0.0694(19) 0.0557(19) 0.078(2) 0.0026(15) 0.0171(17) 0.0015(14)
N2 0.0655(18) 0.0660(19) 0.059(2) 0.0019(16) 0.0053(16) 0.0033(15)
O1 0.0771(16) 0.0553(14) 0.0720(17) -0.0063(12) 0.0290(14) -0.0132(11)
O2 0.0753(16) 0.0732(16) 0.0558(16) 0.0018(12) 0.0045(13) -0.0263(12)
O3 0.107(2) 0.0586(17) 0.132(3) 0.0013(15) 0.057(2) 0.0067(14)
O4 0.0949(19) 0.0831(18) 0.0664(19) 0.0091(15) -0.0063(15) -0.0094(14)
C1 0.069(2) 0.072(2) 0.062(2) -0.0081(19) 0.019(2) -0.0134(18)
C2 0.071(2) 0.078(3) 0.053(2) -0.0069(19) 0.0107(19) -0.0204(19)
C3 0.066(2) 0.055(2) 0.078(3) 0.0083(19) 0.019(2) -0.0045(17)
C4 0.0539(19) 0.050(2) 0.056(2) 0.0032(16) 0.0055(17) -0.0061(15)
C5 0.059(2) 0.049(2) 0.053(2) 0.0004(16) 0.0015(18) -0.0097(16)
C6 0.082(3) 0.058(2) 0.066(3) -0.0089(19) 0.012(2) -0.0083(19)
C7 0.100(3) 0.056(2) 0.072(3) -0.007(2) 0.009(2) -0.008(2)
C8 0.106(3) 0.050(2) 0.086(3) 0.010(2) 0.009(3) -0.019(2)
C9 0.077(3) 0.061(2) 0.077(3) 0.0075(19) 0.018(2) -0.0097(19)
C10 0.092(3) 0.088(3) 0.098(4) -0.007(2) 0.026(3) 0.024(2)
C11 0.063(2) 0.063(2) 0.060(3) -0.0069(19) 0.0133(19) -0.0092(17)
C12 0.0545(19) 0.056(2) 0.049(2) -0.0080(17) 0.0132(17) -0.0031(16)
C13 0.057(2) 0.058(2) 0.053(2) -0.0022(18) 0.0153(18) -0.0042(16)
C14 0.061(2) 0.070(2) 0.061(3) 0.0003(19) 0.0064(19) -0.0096(18)
C15 0.078(3) 0.076(3) 0.063(3) 0.008(2) 0.011(2) -0.003(2)
C16 0.086(3) 0.058(2) 0.084(3) 0.012(2) 0.016(2) -0.006(2)
C17 0.070(2) 0.062(2) 0.074(3) -0.008(2) 0.010(2) -0.0120(18)
C18 0.092(3) 0.115(3) 0.062(3) -0.001(2) -0.009(2) 0.002(2)

loop_
_atom_type_symbol
_atom_type_description
_atom_type_scat_dispersion_real
_atom_type_scat_dispersion_imag
_atom_type_scat_source
C C 0.0033 0.0016 'International Tables Vol C Tables 4.2.6.8 and 6.1.1.4'
H H 0.0000 0.0000 'International Tables Vol C Tables 4.2.6.8 and 6.1.1.4'
N N 0.0061 0.0033 'International Tables Vol C Tables 4.2.6.8 and 6.1.1.4'
O O 0.0106 0.0060 'International Tables Vol C Tables 4.2.6.8 and 6.1.1.4'

loop_
_geom_angle_atom_site_label_1
_geom_angle_atom_site_label_2
_geom_angle_atom_site_label_3
_geom_angle
C3 N1 O3 110.6(3)
C11 N2 O4 111.0(3)
C5 O1 C1 118.6(2)
C13 O2 C2 117.6(3)
N1 O3 C10 109.5(3)
N2 O4 C18 110.4(3)
O1 C1 C2 108.4(3)
O1 C1 H1A 110.0
C2 C1 H1A 110.0
O1 C1 H1B 110.0
C2 C1 H1B 110.0
H1A C1 H1B 108.4
O2 C2 C1 108.4(3)
O2 C2 H2A 110.0
C1 C2 H2A 110.0
O2 C2 H2B 110.0
C1 C2 H2B 110.0
H2A C2 H2B 108.4
N1 C3 C4 121.9(3)
N1 C3 H3 119.1
C4 C3 H3 119.1
C9 C4 C5 117.5(3)
C9 C4 C3 122.1(3)
C5 C4 C3 120.4(3)
O1 C5 C6 123.4(3)
O1 C5 C4 115.5(3)
C6 C5 C4 121.1(3)
C7 C6 C5 119.2(4)
C7 C6 H6 120.4
C5 C6 H6 120.4
C6 C7 C8 121.2(3)
C6 C7 H7 119.4
C8 C7 H7 119.4
C7 C8 C9 119.1(3)
C7 C8 H8 120.5
C9 C8 H8 120.5
C8 C9 C4 121.8(4)
C8 C9 H9 119.1
C4 C9 H9 119.1
O3 C10 H10A 109.5
O3 C10 H10B 109.5
H10A C10 H10B 109.5
O3 C10 H10C 109.5
H10A C10 H10C 109.5
H10B C10 H10C 109.5
N2 C11 C12 121.0(3)
N2 C11 H11 119.5
C12 C11 H11 119.5
C17 C12 C13 117.4(3)
C17 C12 C11 122.1(3)
C13 C12 C11 120.4(3)
O2 C13 C14 124.3(3)
O2 C13 C12 115.1(3)
C14 C13 C12 120.7(3)
C15 C14 C13 120.0(3)
C15 C14 H14 120.0
C13 C14 H14 120.0
C16 C15 C14 120.8(4)
C16 C15 H15 119.6
C14 C15 H15 119.6
C15 C16 C17 119.1(3)
C15 C16 H16 120.4
C17 C16 H16 120.4
C16 C17 C12 121.9(3)
C16 C17 H17 119.0
C12 C17 H17 119.0
O4 C18 H18A 109.5
O4 C18 H18B 109.5
H18A C18 H18B 109.5
O4 C18 H18C 109.5
H18A C18 H18C 109.5
H18B C18 H18C 109.5

loop_
_geom_bond_atom_site_label_1
_geom_bond_atom_site_label_2
_geom_bond_distance
N1 C3 1.259(4)
N1 O3 1.392(3)
N2 C11 1.264(4)
N2 O4 1.401(3)
O1 C5 1.366(3)
O1 C1 1.421(4)
O2 C13 1.366(4)
O2 C2 1.428(4)
O3 C10 1.411(4)
O4 C18 1.410(4)
C1 C2 1.484(4)
C1 H1A 0.9700
C1 H1B 0.9700
C2 H2A 0.9700
C2 H2B 0.9700
C3 C4 1.450(4)
C3 H3 0.9300
C4 C9 1.385(4)
C4 C5 1.393(4)
C5 C6 1.386(4)
C6 C7 1.366(5)
C6 H6 0.9300
C7 C8 1.374(5)
C7 H7 0.9300
C8 C9 1.374(5)
C8 H8 0.9300
C9 H9 0.9300
C10 H10A 0.9600
C10 H10B 0.9600
C10 H10C 0.9600
C11 C12 1.446(5)
C11 H11 0.9300
C12 C17 1.392(4)
C12 C13 1.396(4)
C13 C14 1.379(4)
C14 C15 1.371(4)
C14 H14 0.9300
C15 C16 1.369(5)
C15 H15 0.9300
C16 C17 1.375(5)
C16 H16 0.9300
C17 H17 0.9300
C18 H18A 0.9600
C18 H18B 0.9600
C18 H18C 0.9600

loop_
_geom_torsion_atom_site_label_1
_geom_torsion_atom_site_label_2
_geom_torsion_atom_site_label_3
_geom_torsion_atom_site_label_4
_geom_torsion
C3 N1 O3 C10 179.4(3)
C11 N2 O4 C18 -172.8(3)
C5 O1 C1 C2 168.2(3)
C13 O2 C2 C1 170.2(3)
O1 C1 C2 O2 72.8(3)
O3 N1 C3 C4 178.4(3)
N1 C3 C4 C9 2.7(5)
N1 C3 C4 C5 -176.6(3)
C1 O1 C5 C6 3.9(4)
C1 O1 C5 C4 -176.4(3)
C9 C4 C5 O1 179.3(3)
C3 C4 C5 O1 -1.4(4)
C9 C4 C5 C6 -1.0(5)
C3 C4 C5 C6 178.4(3)
O1 C5 C6 C7 -178.6(3)
C4 C5 C6 C7 1.6(5)
C5 C6 C7 C8 -0.7(5)
C6 C7 C8 C9 -0.7(6)
C7 C8 C9 C4 1.4(6)
C5 C4 C9 C8 -0.5(5)
C3 C4 C9 C8 -179.9(3)
O4 N2 C11 C12 -176.2(3)
N2 C11 C12 C17 17.2(5)
N2 C11 C12 C13 -166.7(3)
C2 O2 C13 C14 9.4(4)
C2 O2 C13 C12 -171.0(3)
C17 C12 C13 O2 179.4(3)
C11 C12 C13 O2 3.2(4)
C17 C12 C13 C14 -0.9(5)
C11 C12 C13 C14 -177.2(3)
O2 C13 C14 C15 -179.5(3)
C12 C13 C14 C15 1.0(5)
C13 C14 C15 C16 -0.8(5)
C14 C15 C16 C17 0.6(6)
C15 C16 C17 C12 -0.6(5)
C13 C12 C17 C16 0.8(5)
C11 C12 C17 C16 177.0(3)
